data_2002153
loop_
_publ_author_name
'Rettich, R'
'Mueller-Buschbaum, Hk'

_publ_section_title
;
Ueber ein gemischtes Di- und Trivanadat der Zusamensetzung Na Ca3 Mn
(V2 O7) (V3 O10)
;
_journal_name_full
;
Zeitschrift fuer Naturforschung, Teil B. Anorganische Chemie,
Organische Chemie (42,1987-)
;
_journal_page_first 507
_journal_page_last 511
_journal_volume 53
_journal_year 1998
_chemical_formula_structural '(Ca2 Na) Ca Mn (V2 O7) (V3 O10)'
_chemical_formula_sum 'Ca3 Mn Na O17 V5'
_chemical_name_systematic
;
Sodium tricalcium manganese divanadate trivanadate
;
_space_group_IT_number 2
_symmetry_cell_setting triclinic
_symmetry_Int_Tables_number 2
_symmetry_space_group_name_Hall '-P 1'
_symmetry_space_group_name_H-M 'P -1'
_cell_angle_alpha 87.386(12)
_cell_angle_beta 85.317(12)
_cell_angle_gamma 86.25(2)
_cell_formula_units_Z 2
_cell_length_a 6.8798(9)
_cell_length_b 6.9016(10)
_cell_length_c 15.480(2)
_cell_volume 730.4
_refine_ls_R_factor_all 0.053
_cod_database_code 2002153

loop_
_symmetry_equiv_pos_as_xyz
x,y,z
-x,-y,-z

loop_
_atom_site_aniso_label
_atom_site_aniso_U_11
_atom_site_aniso_U_12
_atom_site_aniso_U_13
_atom_site_aniso_U_22
_atom_site_aniso_U_23
_atom_site_aniso_U_33
Na1 0.0203(4) 0.0010(3) -0.0033(3) 0.0264(4) -0.0033(3) 0.0177(4)
Ca1 0.0203(4) 0.0010(3) -0.0033(3) 0.0264(4) -0.0033(3) 0.0177(4)
Na2 0.0220(5) -0.0030(3) -0.0096(4) 0.0161(4) -0.0002(3) 0.0328(5)
Ca2 0.0220(5) -0.0030(3) -0.0096(4) 0.0161(4) -0.0002(3) 0.0328(5)
Na3 0.0236(5) 0.0044(4) -0.0025(3) 0.0208(4) -0.0003(3) 0.0161(4)
Ca3 0.0236(5) 0.0044(4) -0.0025(3) 0.0208(4) -0.0003(3) 0.0161(4)
Ca4 0.0156(3) .0000(2) -0.0026(2) 0.0146(3) -0.0014(2) 0.0130(3)
Mn1 0.0203(3) 0.0031(2) -0.0040(2) 0.0226(3) -0.0022(2) 0.0194(3)
V1 0.0110(3) -0.0017(2) -0.0016(2) 0.0152(3) 0.0023(2) 0.0150(3)
V2 0.0151(3) -0.0029(2) -0.0002(2) 0.0142(3) -0.0006(2) 0.0107(2)
V3 0.0146(3) -0.0001(2) -0.0004(2) 0.0118(3) -0.0012(2) 0.0148(3)
V4 0.0205(3) -0.0032(2) 0.0008(2) 0.0139(3) -0.0028(2) 0.0127(3)
V5 0.0153(3) -0.0033(2) -0.0008(2) 0.0130(3) -0.0012(2) 0.0125(3)
O1 0.0163(13) -0.0012(11) .000(1) 0.0275(14) -0.0025(11) 0.0196(13)
O2 0.0224(14) 0.0002(11) -0.0058(12) 0.0238(14) 0.0083(11) 0.0273(15)
O3 0.0160(13) -0.004(1) -0.0040(11) 0.0172(13) 0.0057(11) 0.033(2)
O4 0.0267(15) 0.0007(11) -0.0056(11) 0.0154(12) 0.0019(10) 0.0202(13)
O5 0.057(3) -0.026(2) -0.004(2) 0.055(2) -0.0139(15) 0.021(2)
O6 0.0219(14) 0.0067(12) 0.0040(11) 0.032(2) 0.0039(12) 0.0225(14)
O7 0.0162(13) -0.0036(10) -0.0005(10) 0.0197(13) 0.0053(10) 0.0253(14)
O8 0.022(2) -0.0077(13) 0.0050(15) 0.029(2) 0.006(2) 0.053(2)
O9 0.027(2) 0.0069(12) -0.0009(12) 0.0214(14) 0.0040(11) 0.0264(15)
O10 0.038(2) 0.0041(12) 0.0068(12) 0.0182(13) -0.001(1) 0.0205(13)
O11 0.052(2) -0.0166(14) -0.0123(14) 0.0240(15) 0.0042(11) 0.0188(14)
O12 0.0233(14) -0.0036(11) 0.0006(11) 0.0187(13) 0.0004(10) 0.0215(13)
O13 0.0253(15) 0.0010(12) 0.0015(11) 0.031(2) -0.0085(12) 0.0218(14)
O14 0.0234(13) 0.0003(10) -0.0049(10) 0.0166(12) -0.0028(9) 0.0145(11)
O15 0.042(2) 0.0015(13) -0.0089(14) 0.0173(13) -0.0017(12) 0.031(2)
O16 0.0187(13) -0.0066(11) -0.0029(10) 0.0227(13) -0.0015(10) 0.0199(13)
O17 0.0193(14) -0.0068(11) 0.0012(11) 0.0287(15) 0.0029(11) 0.0228(14)

loop_
_atom_site_label
_atom_site_type_symbol
_atom_site_symmetry_multiplicity
_atom_site_Wyckoff_symbol
_atom_site_fract_x
_atom_site_fract_y
_atom_site_fract_z
_atom_site_occupancy
_atom_site_attached_hydrogens
_atom_site_calc_flag
Na1 Na1+ 2 i 0.21169(14) 0.31463(14) 0.98745(6) 0.28 0 d
Ca1 Ca2+ 2 i 0.21169(14) 0.31463(14) 0.98745(6) 0.72 0 d
Na2 Na1+ 2 i 0.12648(15) 0.87767(14) 0.38025(7) 0.32 0 d
Ca2 Ca2+ 2 i 0.12648(15) 0.87767(14) 0.38025(7) 0.68 0 d
Na3 Na1+ 2 i 0.3564(2) 0.80764(15) 0.60951(6) 0.4 0 d
Ca3 Ca2+ 2 i 0.3564(2) 0.80764(15) 0.60951(6) 0.6 0 d
Ca4 Ca2+ 2 i 0.59644(11) 0.84923(10) 0.81123(4) 1. 0 d
Mn1 Mn2+ 2 i 0.07308(9) 0.59329(9) 0.19082(4) 1. 0 d
V1 V5+ 2 i 0.07955(9) 0.90296(9) 0.82312(4) 1. 0 d
V2 V5+ 2 i 0.28127(9) 0.81044(9) 0.00186(4) 1. 0 d
V3 V5+ 2 i 0.15001(9) 0.34304(9) 0.39735(4) 1. 0 d
V4 V5+ 2 i 0.37339(10) 0.29243(9) 0.57616(4) 1. 0 d
V5 V5+ 2 i 0.44081(9) 0.37771(9) 0.76413(4) 1. 0 d
O1 O2- 2 i 0.2733(4) 0.8152(4) 0.7615(2) 1. 0 d
O2 O2- 2 i 0.9579(4) 0.0859(4) 0.7706(2) 1. 0 d
O3 O2- 2 i 0.9199(4) 0.7251(4) 0.8490(2) 1. 0 d
O4 O2- 2 i 0.1664(4) 0.9781(4) 0.9233(2) 1. 0 d
O5 O2- 2 i 0.3377(6) 0.9464(6) 0.0792(2) 1. 0 d
O6 O2- 2 i 0.4815(5) 0.7009(5) 0.9535(2) 1. 0 d
O7 O2- 2 i 0.1231(4) 0.6384(4) 0.0423(2) 1. 0 d
O8 O2- 2 i 0.9672(5) 0.2115(5) 0.4400(3) 1. 0 d
O9 O2- 2 i 0.0767(5) 0.5434(4) 0.3396(2) 1. 0 d
O10 O2- 2 i 0.2988(5) 0.1865(4) 0.3378(2) 1. 0 d
O11 O2- 2 i 0.2931(6) 0.4158(5) 0.4820(2) 1. 0 d
O12 O2- 2 i 0.2181(4) 0.1272(4) 0.6072(2) 1. 0 d
O13 O2- 2 i 0.5849(5) 0.1731(5) 0.5467(2) 1. 0 d
O14 O2- 2 i 0.3847(4) 0.4729(4) 0.6554(2) 1. 0 d
O15 O2- 2 i 0.5376(5) 0.1576(4) 0.7432(2) 1. 0 d
O16 O2- 2 i 0.6134(4) 0.5039(4) 0.8016(2) 1. 0 d
O17 O2- 2 i 0.2404(4) 0.3716(5) 0.8356(2) 1. 0 d

loop_
_atom_type_symbol
_atom_type_oxidation_number
Na1+ 1.000
Ca2+ 2.000
Mn2+ 2.000
V5+ 5.000
O2- -2.000
